data_7063890
loop_
_publ_author_name
'Slobodskaia, Serafima S.'
'Tsebrikova, Galina S.'
'Ivanova, Irina S.'
'Solov'ev, Vitaly P.'
'Ilyukhin, Andrey B.'
'He, Tao'
'Pyatova, Elena N.'
'Galkina, Elena N.'
'Baulin, Vladimir E.'
'Tsivadze, Aslan Yu.'

_publ_section_title
;
 Phosphoryl-containing derivatives of 8-hydroxyquinoline for the selective
 detection of uranyl cations
;
_journal_issue 31
_journal_name_full 'New Journal of Chemistry'
_journal_page_first 13527
_journal_page_last 13538
_journal_paper_doi 10.1039/D5NJ01822F
_journal_volume 49
_journal_year 2025
_chemical_formula_moiety 'C22 H18 N O2 P, H2 O'
_chemical_formula_sum 'C22 H20 N O3 P'
_chemical_formula_weight 377.36
_space_group_IT_number 2
_space_group_name_Hall '-P 1'
_space_group_name_H-M_alt 'P -1'
_symmetry_cell_setting triclinic
_symmetry_Int_Tables_number 2
_symmetry_space_group_name_Hall '-P 1'
_symmetry_space_group_name_H-M 'P -1'
_atom_sites_solution_hydrogens mixed
_audit_conform_dict_location ftp://ftp.iucr.org/pub/cif_core.dic
_audit_conform_dict_name cif_core.dic
_audit_conform_dict_version 2.4.5
_audit_creation_date 2023-10-27T22:53:07-00:00
_audit_creation_method 'WinGX routine CIF_UPDATE'
_audit_update_record
;
2024-11-24 deposited with the CCDC.	2025-07-10 downloaded from the CCDC.
;
_cell_angle_alpha 92.586(3)
_cell_angle_beta 99.183(3)
_cell_angle_gamma 101.063(3)
_cell_formula_units_Z 2
_cell_length_a 7.1868(6)
_cell_length_b 11.0860(10)
_cell_length_c 12.1627(11)
_cell_measurement_reflns_used 2750
_cell_measurement_temperature 100(2)
_cell_measurement_theta_max 27.54
_cell_measurement_theta_min 2.93
_cell_volume 935.97(14)
_computing_cell_refinement 'Bruker SAINT'
_computing_data_collection 'Bruker APEX3'
_computing_data_reduction 'Bruker SAINT'
_computing_molecular_graphics 'Bruker SHELXTL'
_computing_publication_material 'Bruker SHELXTL'
_computing_structure_refinement 'SHELXL-2018/3 (Sheldrick, 2018)'
_computing_structure_solution 'SHELXS-2018 (Sheldrick, 2015)'
_diffrn_ambient_temperature 100(2)
_diffrn_measured_fraction_theta_full 0.993
_diffrn_measured_fraction_theta_max 0.841
_diffrn_measurement_device_type 'Bruker APEX-3 CCD'
_diffrn_measurement_method '\f and \w scans'
_diffrn_radiation_monochromator graphite
_diffrn_radiation_type MoK\a
_diffrn_radiation_wavelength 0.71073
_diffrn_reflns_av_R_equivalents 0.0701
_diffrn_reflns_av_unetI/netI 0.1029
_diffrn_reflns_Laue_measured_fraction_full 0.993
_diffrn_reflns_Laue_measured_fraction_max 0.841
_diffrn_reflns_limit_h_max 10
_diffrn_reflns_limit_h_min -10
_diffrn_reflns_limit_k_max 14
_diffrn_reflns_limit_k_min -15
_diffrn_reflns_limit_l_max 15
_diffrn_reflns_limit_l_min -15
_diffrn_reflns_number 13253
_diffrn_reflns_point_group_measured_fraction_full 0.993
_diffrn_reflns_point_group_measured_fraction_max 0.841
_diffrn_reflns_theta_full 25.242
_diffrn_reflns_theta_max 30.09
_diffrn_reflns_theta_min 2.433
_diffrn_standards_number 0
_exptl_absorpt_coefficient_mu 0.169
_exptl_absorpt_correction_T_max 0.746
_exptl_absorpt_correction_T_min 0.6561
_exptl_absorpt_correction_type multi-scan
_exptl_absorpt_process_details
;
 SADABS 2016/2: Krause, L., Herbst-Irmer, R., Sheldrick G.M. & Stalke D.,
 J. Appl. Cryst. 48 (2015) 3-10
;
_exptl_crystal_colour colourless
_exptl_crystal_density_diffrn 1.339
_exptl_crystal_description plate
_exptl_crystal_F_000 396
_exptl_crystal_size_max 0.32
_exptl_crystal_size_mid 0.24
_exptl_crystal_size_min 0.04
_refine_diff_density_max 0.345
_refine_diff_density_min -0.403
_refine_diff_density_rms 0.084
_refine_ls_extinction_method none
_refine_ls_goodness_of_fit_ref 1.025
_refine_ls_hydrogen_treatment constr
_refine_ls_matrix_type full
_refine_ls_number_parameters 244
_refine_ls_number_reflns 4625
_refine_ls_number_restraints 0
_refine_ls_restrained_S_all 1.025
_refine_ls_R_factor_all 0.1228
_refine_ls_R_factor_gt 0.0611
_refine_ls_shift/su_max 0
_refine_ls_shift/su_mean 0
_refine_ls_structure_factor_coef Fsqd
_refine_ls_weighting_details
;
w=1/[\s^2^(Fo^2^)+(0.0400P)^2^+0.9000P] where P=(Fo^2^+2Fc^2^)/3
;
_refine_ls_weighting_scheme calc
_refine_ls_wR_factor_gt 0.1171
_refine_ls_wR_factor_ref 0.1486
_reflns_Friedel_coverage 0
_reflns_number_gt 2842
_reflns_number_total 4625
_reflns_threshold_expression 'I > 2\s(I)'
_cod_data_source_file d5nj01822f2.cif
_cod_data_source_block L1_H2O
_cod_depositor_comments 'Adding full bibliography for 7063890--7063892.cif.'
_cod_database_code 7063890
_shelx_estimated_absorpt_t_min 0.948
_shelx_estimated_absorpt_t_max 0.993

loop_
_symmetry_equiv_pos_as_xyz
'x, y, z'
'-x, -y, -z'

loop_
_atom_site_label
_atom_site_type_symbol
_atom_site_fract_x
_atom_site_fract_y
_atom_site_fract_z
_atom_site_U_iso_or_equiv
_atom_site_adp_type
_atom_site_occupancy
_atom_site_site_symmetry_order
_atom_site_calc_flag
_atom_site_refinement_flags_posn
_atom_site_refinement_flags_adp
_atom_site_refinement_flags_occupancy
_atom_site_disorder_assembly
_atom_site_disorder_group
P1 P 0.53371(10) 0.44479(7) 0.17283(6) 0.01879(19) Uani 1 1 d . . . . .
O1 O 0.7087(2) 0.44436(18) 0.12179(15) 0.0223(5) Uani 1 1 d . . . . .
O2 O 0.6283(2) 0.67796(16) 0.23981(15) 0.0199(4) Uani 1 1 d . . . . .
O3 O 1.0421(3) 0.61266(18) 0.23156(16) 0.0262(5) Uani 1 1 d . . . . .
H1 H 0.93227 0.561214 0.194796 0.031 Uiso 1 1 d R U . . .
H2 H 1.022269 0.686964 0.251194 0.031 Uiso 1 1 d R U . . .
N1 N 0.9524(3) 0.8325(2) 0.33463(19) 0.0222(5) Uani 1 1 d . . . . .
C1 C 1.1134(4) 0.9100(3) 0.3790(2) 0.0262(7) Uani 1 1 d . . . . .
H1A H 1.22259 0.876438 0.405857 0.031 Uiso 1 1 calc R U . . .
C2 C 1.1337(4) 1.0390(3) 0.3890(3) 0.0303(7) Uani 1 1 d . . . . .
H2A H 1.253359 1.090346 0.421326 0.036 Uiso 1 1 calc R U . . .
C3 C 0.9788(4) 1.0888(3) 0.3515(2) 0.0280(7) Uani 1 1 d . . . . .
H3A H 0.989618 1.175724 0.357165 0.034 Uiso 1 1 calc R U . . .
C4 C 0.8008(4) 1.0106(3) 0.3039(2) 0.0237(6) Uani 1 1 d . . . . .
C5 C 0.6339(4) 1.0555(3) 0.2635(2) 0.0280(7) Uani 1 1 d . . . . .
H5A H 0.636956 1.141613 0.267946 0.034 Uiso 1 1 calc R U . . .
C6 C 0.4684(4) 0.9749(3) 0.2180(2) 0.0267(7) Uani 1 1 d . . . . .
H6A H 0.356373 1.005919 0.191601 0.032 Uiso 1 1 calc R U . . .
C7 C 0.4595(4) 0.8467(3) 0.2093(2) 0.0229(6) Uani 1 1 d . . . . .
H7A H 0.342301 0.792424 0.177413 0.028 Uiso 1 1 calc R U . . .
C8 C 0.6200(4) 0.8000(2) 0.2468(2) 0.0184(6) Uani 1 1 d . . . . .
C9 C 0.7956(4) 0.8818(3) 0.2966(2) 0.0193(6) Uani 1 1 d . . . . .
C10 C 0.4654(4) 0.5940(2) 0.1760(2) 0.0192(6) Uani 1 1 d . . . . .
H10A H 0.436199 0.619785 0.099293 0.023 Uiso 1 1 calc R U . . .
H10B H 0.350462 0.59091 0.211866 0.023 Uiso 1 1 calc R U . . .
C11 C 0.3261(4) 0.3388(2) 0.0987(2) 0.0182(6) Uani 1 1 d . . . . .
C12 C 0.3582(4) 0.2319(2) 0.0463(2) 0.0201(6) Uani 1 1 d . . . . .
H12A H 0.485735 0.218364 0.05086 0.024 Uiso 1 1 calc R U . . .
C13 C 0.2051(4) 0.1452(3) -0.0126(2) 0.0233(6) Uani 1 1 d . . . . .
H13A H 0.227509 0.072717 -0.048413 0.028 Uiso 1 1 calc R U . . .
C14 C 0.0192(4) 0.1653(3) -0.0188(2) 0.0269(7) Uani 1 1 d . . . . .
H14A H -0.085889 0.106361 -0.059249 0.032 Uiso 1 1 calc R U . . .
C15 C -0.0143(4) 0.2703(3) 0.0335(2) 0.0289(7) Uani 1 1 d . . . . .
H15A H -0.14233 0.28284 0.029261 0.035 Uiso 1 1 calc R U . . .
C16 C 0.1379(4) 0.3576(3) 0.0923(2) 0.0251(6) Uani 1 1 d . . . . .
H16A H 0.114303 0.429893 0.127933 0.03 Uiso 1 1 calc R U . . .
C17 C 0.5646(4) 0.4033(2) 0.3150(2) 0.0198(6) Uani 1 1 d . . . . .
C18 C 0.7502(4) 0.4041(3) 0.3716(2) 0.0235(6) Uani 1 1 d . . . . .
H18A H 0.857907 0.426867 0.335237 0.028 Uiso 1 1 calc R U . . .
C19 C 0.7767(4) 0.3718(3) 0.4807(2) 0.0264(7) Uani 1 1 d . . . . .
H19A H 0.902684 0.371699 0.518991 0.032 Uiso 1 1 calc R U . . .
C20 C 0.6200(4) 0.3395(3) 0.5344(2) 0.0253(7) Uani 1 1 d . . . . .
H20A H 0.639542 0.317759 0.609432 0.03 Uiso 1 1 calc R U . . .
C21 C 0.4357(4) 0.3388(3) 0.4798(2) 0.0234(6) Uani 1 1 d . . . . .
H21A H 0.328757 0.316261 0.51681 0.028 Uiso 1 1 calc R U . . .
C22 C 0.4080(4) 0.3712(3) 0.3702(2) 0.0224(6) Uani 1 1 d . . . . .
H22A H 0.281742 0.371481 0.332565 0.027 Uiso 1 1 calc R U . . .

loop_
_atom_site_aniso_label
_atom_site_aniso_U_11
_atom_site_aniso_U_22
_atom_site_aniso_U_33
_atom_site_aniso_U_23
_atom_site_aniso_U_13
_atom_site_aniso_U_12
P1 0.0174(4) 0.0177(4) 0.0204(4) 0.0001(3) 0.0022(3) 0.0025(3)
O1 0.0180(10) 0.0256(11) 0.0236(11) -0.0002(8) 0.0058(8) 0.0034(9)
O2 0.0170(9) 0.0136(10) 0.0259(11) 0.0001(7) -0.0014(7) -0.0003(8)
O3 0.0187(10) 0.0232(11) 0.0339(12) -0.0050(9) 0.0010(8) 0.0019(9)
N1 0.0202(12) 0.0211(13) 0.0245(13) -0.0021(10) 0.0028(9) 0.0039(10)
C1 0.0206(14) 0.0261(16) 0.0298(17) -0.0035(12) 0.0007(12) 0.0038(13)
C2 0.0224(15) 0.0242(16) 0.0402(19) -0.0068(13) 0.0004(13) 0.0007(13)
C3 0.0278(16) 0.0184(15) 0.0353(18) -0.0042(12) 0.0039(13) 0.0015(13)
C4 0.0201(14) 0.0225(15) 0.0266(16) -0.0020(12) 0.0024(11) 0.0019(12)
C5 0.0299(16) 0.0164(15) 0.0364(18) 0.0022(12) 0.0006(13) 0.0056(13)
C6 0.0257(15) 0.0247(16) 0.0295(17) 0.0030(12) -0.0003(12) 0.0088(13)
C7 0.0187(14) 0.0221(15) 0.0252(16) -0.0013(11) -0.0010(11) 0.0019(12)
C8 0.0213(14) 0.0152(14) 0.0181(14) 0.0028(10) 0.0038(10) 0.0017(11)
C9 0.0185(13) 0.0191(14) 0.0201(14) 0.0004(11) 0.0045(10) 0.0027(12)
C10 0.0167(13) 0.0179(14) 0.0195(14) -0.0012(10) -0.0002(10) -0.0016(11)
C11 0.0202(13) 0.0166(14) 0.0178(14) 0.0032(10) 0.0029(10) 0.0040(11)
C12 0.0204(14) 0.0209(15) 0.0191(14) 0.0039(11) 0.0029(10) 0.0041(12)
C13 0.0280(15) 0.0190(15) 0.0211(15) -0.0007(11) 0.0036(11) 0.0011(13)
C14 0.0256(15) 0.0216(16) 0.0278(17) 0.0002(12) -0.0032(12) -0.0020(13)
C15 0.0198(14) 0.0316(18) 0.0323(18) 0.0002(13) -0.0013(12) 0.0034(13)
C16 0.0234(15) 0.0225(16) 0.0286(17) -0.0037(12) 0.0023(12) 0.0059(13)
C17 0.0214(14) 0.0135(14) 0.0232(15) -0.0030(11) 0.0017(11) 0.0031(12)
C18 0.0200(14) 0.0237(16) 0.0262(16) -0.0010(12) 0.0027(11) 0.0042(12)
C19 0.0236(15) 0.0272(17) 0.0258(16) 0.0019(12) -0.0052(11) 0.0070(13)
C20 0.0354(17) 0.0199(15) 0.0199(15) -0.0018(11) 0.0031(12) 0.0060(13)
C21 0.0301(16) 0.0176(15) 0.0222(15) 0.0002(11) 0.0069(12) 0.0022(13)
C22 0.0209(14) 0.0194(15) 0.0252(16) 0.0001(11) 0.0022(11) 0.0019(12)

loop_
_atom_type_symbol
_atom_type_description
_atom_type_scat_dispersion_real
_atom_type_scat_dispersion_imag
_atom_type_scat_source
C C 0.0033 0.0016 'International Tables Vol C Tables 4.2.6.8 and 6.1.1.4'
H H 0 0 'International Tables Vol C Tables 4.2.6.8 and 6.1.1.4'
N N 0.0061 0.0033 'International Tables Vol C Tables 4.2.6.8 and 6.1.1.4'
O O 0.0106 0.006 'International Tables Vol C Tables 4.2.6.8 and 6.1.1.4'
P P 0.1023 0.0942 'International Tables Vol C Tables 4.2.6.8 and 6.1.1.4'

loop_
_geom_angle_atom_site_label_1
_geom_angle_atom_site_label_2
_geom_angle_atom_site_label_3
_geom_angle
_geom_angle_site_symmetry_1
_geom_angle_site_symmetry_3
_geom_angle_publ_flag
O1 P1 C11 112.64(12) . . ?
O1 P1 C17 112.33(12) . . ?
C11 P1 C17 106.44(12) . . ?
O1 P1 C10 113.07(12) . . ?
C11 P1 C10 105.59(12) . . ?
C17 P1 C10 106.22(13) . . ?
C8 O2 C10 117.4(2) . . ?
H1 O3 H2 112.5 . . ?
C1 N1 C9 117.4(2) . . ?
N1 C1 C2 124.3(3) . . ?
N1 C1 H1A 117.9 . . ?
C2 C1 H1A 117.9 . . ?
C3 C2 C1 118.8(3) . . ?
C3 C2 H2A 120.6 . . ?
C1 C2 H2A 120.6 . . ?
C2 C3 C4 119.8(3) . . ?
C2 C3 H3A 120.1 . . ?
C4 C3 H3A 120.1 . . ?
C5 C4 C9 119.8(2) . . ?
C5 C4 C3 123.0(3) . . ?
C9 C4 C3 117.1(3) . . ?
C6 C5 C4 119.8(3) . . ?
C6 C5 H5A 120.1 . . ?
C4 C5 H5A 120.1 . . ?
C5 C6 C7 121.5(3) . . ?
C5 C6 H6A 119.3 . . ?
C7 C6 H6A 119.3 . . ?
C8 C7 C6 120.2(2) . . ?
C8 C7 H7A 119.9 . . ?
C6 C7 H7A 119.9 . . ?
O2 C8 C7 124.9(2) . . ?
O2 C8 C9 115.2(2) . . ?
C7 C8 C9 119.8(3) . . ?
N1 C9 C4 122.6(2) . . ?
N1 C9 C8 118.6(2) . . ?
C4 C9 C8 118.8(2) . . ?
O2 C10 P1 105.68(17) . . ?
O2 C10 H10A 110.6 . . ?
P1 C10 H10A 110.6 . . ?
O2 C10 H10B 110.6 . . ?
P1 C10 H10B 110.6 . . ?
H10A C10 H10B 108.7 . . ?
C12 C11 C16 119.4(2) . . ?
C12 C11 P1 117.0(2) . . ?
C16 C11 P1 123.6(2) . . ?
C13 C12 C11 120.5(3) . . ?
C13 C12 H12A 119.8 . . ?
C11 C12 H12A 119.8 . . ?
C14 C13 C12 119.5(3) . . ?
C14 C13 H13A 120.2 . . ?
C12 C13 H13A 120.2 . . ?
C15 C14 C13 120.5(3) . . ?
C15 C14 H14A 119.8 . . ?
C13 C14 H14A 119.8 . . ?
C14 C15 C16 120.4(3) . . ?
C14 C15 H15A 119.8 . . ?
C16 C15 H15A 119.8 . . ?
C15 C16 C11 119.7(3) . . ?
C15 C16 H16A 120.1 . . ?
C11 C16 H16A 120.1 . . ?
C22 C17 C18 119.3(3) . . ?
C22 C17 P1 121.7(2) . . ?
C18 C17 P1 119.0(2) . . ?
C19 C18 C17 119.8(3) . . ?
C19 C18 H18A 120.1 . . ?
C17 C18 H18A 120.1 . . ?
C18 C19 C20 120.3(3) . . ?
C18 C19 H19A 119.9 . . ?
C20 C19 H19A 119.9 . . ?
C21 C20 C19 120.6(3) . . ?
C21 C20 H20A 119.7 . . ?
C19 C20 H20A 119.7 . . ?
C20 C21 C22 119.4(3) . . ?
C20 C21 H21A 120.3 . . ?
C22 C21 H21A 120.3 . . ?
C21 C22 C17 120.5(3) . . ?
C21 C22 H22A 119.7 . . ?
C17 C22 H22A 119.7 . . ?

loop_
_geom_bond_atom_site_label_1
_geom_bond_atom_site_label_2
_geom_bond_distance
_geom_bond_site_symmetry_2
_geom_bond_publ_flag
P1 O1 1.4895(19) . ?
P1 C11 1.795(3) . ?
P1 C17 1.800(3) . ?
P1 C10 1.814(3) . ?
O2 C8 1.365(3) . ?
O2 C10 1.438(3) . ?
O3 H1 0.9166 . ?
O3 H2 0.8911 . ?
N1 C1 1.321(3) . ?
N1 C9 1.369(3) . ?
C1 C2 1.407(4) . ?
C1 H1A 0.95 . ?
C2 C3 1.359(4) . ?
C2 H2A 0.95 . ?
C3 C4 1.420(4) . ?
C3 H3A 0.95 . ?
C4 C5 1.411(4) . ?
C4 C9 1.420(4) . ?
C5 C6 1.362(4) . ?
C5 H5A 0.95 . ?
C6 C7 1.409(4) . ?
C6 H6A 0.95 . ?
C7 C8 1.375(4) . ?
C7 H7A 0.95 . ?
C8 C9 1.431(3) . ?
C10 H10A 0.99 . ?
C10 H10B 0.99 . ?
C11 C12 1.396(4) . ?
C11 C16 1.399(4) . ?
C12 C13 1.388(4) . ?
C12 H12A 0.95 . ?
C13 C14 1.387(4) . ?
C13 H13A 0.95 . ?
C14 C15 1.381(4) . ?
C14 H14A 0.95 . ?
C15 C16 1.388(4) . ?
C15 H15A 0.95 . ?
C16 H16A 0.95 . ?
C17 C22 1.398(4) . ?
C17 C18 1.398(4) . ?
C18 C19 1.383(4) . ?
C18 H18A 0.95 . ?
C19 C20 1.387(4) . ?
C19 H19A 0.95 . ?
C20 C21 1.382(4) . ?
C20 H20A 0.95 . ?
C21 C22 1.389(4) . ?
C21 H21A 0.95 . ?
C22 H22A 0.95 . ?

loop_
_geom_hbond_atom_site_label_D
_geom_hbond_atom_site_label_H
_geom_hbond_atom_site_label_A
_geom_hbond_distance_DH
_geom_hbond_distance_HA
_geom_hbond_distance_DA
_geom_hbond_angle_DHA
_geom_hbond_site_symmetry_A
_geom_hbond_publ_flag
O3 H1 O1 0.92 1.92 2.836(3) 176.2 . yes
O3 H2 N1 0.89 2.05 2.918(3) 163.5 . yes

loop_
_geom_torsion_atom_site_label_1
_geom_torsion_atom_site_label_2
_geom_torsion_atom_site_label_3
_geom_torsion_atom_site_label_4
_geom_torsion
_geom_torsion_site_symmetry_1
_geom_torsion_site_symmetry_2
_geom_torsion_site_symmetry_3
_geom_torsion_site_symmetry_4
_geom_torsion_publ_flag
C9 N1 C1 C2 -0.3(4) . . . . ?
N1 C1 C2 C3 0.3(5) . . . . ?
C1 C2 C3 C4 0.3(5) . . . . ?
C2 C3 C4 C5 179.9(3) . . . . ?
C2 C3 C4 C9 -0.9(4) . . . . ?
C9 C4 C5 C6 0.3(4) . . . . ?
C3 C4 C5 C6 179.5(3) . . . . ?
C4 C5 C6 C7 -0.6(4) . . . . ?
C5 C6 C7 C8 -0.1(4) . . . . ?
C10 O2 C8 C7 8.4(4) . . . . ?
C10 O2 C8 C9 -171.0(2) . . . . ?
C6 C7 C8 O2 -178.3(2) . . . . ?
C6 C7 C8 C9 1.1(4) . . . . ?
C1 N1 C9 C4 -0.4(4) . . . . ?
C1 N1 C9 C8 179.2(2) . . . . ?
C5 C4 C9 N1 -179.8(3) . . . . ?
C3 C4 C9 N1 1.0(4) . . . . ?
C5 C4 C9 C8 0.6(4) . . . . ?
C3 C4 C9 C8 -178.6(2) . . . . ?
O2 C8 C9 N1 -1.5(3) . . . . ?
C7 C8 C9 N1 179.1(2) . . . . ?
O2 C8 C9 C4 178.1(2) . . . . ?
C7 C8 C9 C4 -1.3(4) . . . . ?
C8 O2 C10 P1 174.58(17) . . . . ?
O1 P1 C10 O2 -59.05(19) . . . . ?
C11 P1 C10 O2 177.37(16) . . . . ?
C17 P1 C10 O2 64.59(19) . . . . ?
O1 P1 C11 C12 31.5(2) . . . . ?
C17 P1 C11 C12 -92.0(2) . . . . ?
C10 P1 C11 C12 155.3(2) . . . . ?
O1 P1 C11 C16 -149.1(2) . . . . ?
C17 P1 C11 C16 87.4(3) . . . . ?
C10 P1 C11 C16 -25.2(3) . . . . ?
C16 C11 C12 C13 0.5(4) . . . . ?
P1 C11 C12 C13 179.9(2) . . . . ?
C11 C12 C13 C14 -0.2(4) . . . . ?
C12 C13 C14 C15 -0.3(4) . . . . ?
C13 C14 C15 C16 0.5(5) . . . . ?
C14 C15 C16 C11 -0.2(4) . . . . ?
C12 C11 C16 C15 -0.3(4) . . . . ?
P1 C11 C16 C15 -179.7(2) . . . . ?
O1 P1 C17 C22 -165.5(2) . . . . ?
C11 P1 C17 C22 -41.7(3) . . . . ?
C10 P1 C17 C22 70.4(2) . . . . ?
O1 P1 C17 C18 15.0(3) . . . . ?
C11 P1 C17 C18 138.7(2) . . . . ?
C10 P1 C17 C18 -109.1(2) . . . . ?
C22 C17 C18 C19 0.8(4) . . . . ?
P1 C17 C18 C19 -179.6(2) . . . . ?
C17 C18 C19 C20 -0.5(4) . . . . ?
C18 C19 C20 C21 0.2(4) . . . . ?
C19 C20 C21 C22 -0.3(4) . . . . ?
C20 C21 C22 C17 0.6(4) . . . . ?
C18 C17 C22 C21 -0.8(4) . . . . ?
P1 C17 C22 C21 179.6(2) . . . . ?
